data_2021704
loop_
_publ_author_name
'Cabaj, Ma\/lgorzata Katarzyna'
'Gajda, Roman'
'Hoser, Anna'
'Makal, Anna'
'Dominiak, Paulina Maria'

_publ_section_title
;
 Differences and similarities among hypoxanthinium nitrate hydrate
 structures
;
_journal_coeditor_code QP3027
_journal_issue 8
_journal_name_full 'Acta Crystallographica Section C'
_journal_page_first
;
;
_journal_paper_doi 10.1107/S2053229619008702
_journal_volume 75
_journal_year 2019
_chemical_formula_iupac 'H3 O +, C5 H5 N4 O +, 2N O3 -, 2H2 O'
_chemical_formula_moiety 'H3 O +, C5 H5 N4 O +, 2(N O3 -), 2(H2 O)'
_chemical_formula_sum 'C5 H12 N6 O10'
_chemical_formula_weight 316.21
_chemical_name_common
;
Hydroxonium hypoxanthinium dinitrate dihydrate
;
_chemical_name_systematic
;
Oxidanium 6-Oxo-1<i>H</i>,7<i>H</i>-purin-9-ium dinitrate dihydrate
;
_space_group_crystal_system monoclinic
_space_group_IT_number 14
_space_group_name_Hall '-P 2yn'
_space_group_name_H-M_alt 'P 1 21/n 1'
_symmetry_space_group_name_Hall '-P 2yn'
_symmetry_space_group_name_H-M 'P 1 21/n 1'
_atom_sites_solution_hydrogens difmap
_atom_sites_solution_primary dual
_audit_creation_method
;
<i>OLEX2</i> 1.2
(compiled 2018.05.29 svn.r3508 for OlexSys, GUI svn.r5506)
;
_cell_angle_alpha 90
_cell_angle_beta 105.264(4)
_cell_angle_gamma 90
_cell_formula_units_Z 4
_cell_length_a 10.9025(4)
_cell_length_b 10.1712(3)
_cell_length_c 11.3174(4)
_cell_measurement_reflns_used 4172
_cell_measurement_temperature 100.00(10)
_cell_measurement_theta_max 76.3600
_cell_measurement_theta_min 4.9630
_cell_volume 1210.73(7)
_computing_cell_refinement
;
CrysAlis PRO (Rigaku OD, 2015)
;
_computing_data_collection
;
CrysAlis PRO (Rigaku OD, 2015)
;
_computing_data_reduction
;
CrysAlis PRO (Rigaku OD, 2015)
;
_computing_molecular_graphics
;
<i>OLEX2</i> (Dolomanov <i>et al.</i>,  2009)
;
_computing_publication_material
;
<i>OLEX2</i> (Dolomanov <i>et al.</i>,  2009)
;
_computing_structure_refinement
;
SHELXL2016 (Sheldrick, 2015b)
;
_computing_structure_solution
;
SHELXT (Sheldrick, 2015<i>a</i>)
;
_diffrn_ambient_temperature 100
_diffrn_detector_area_resol_mean 5.2195
_diffrn_measured_fraction_theta_full 1.000
_diffrn_measured_fraction_theta_max 0.993
_diffrn_measurement_device 'four-circle diffractometer'
_diffrn_measurement_device_type
;
Agilent Technologies SuperNova four-circle diffractometer equipped with a
micro-focus sealed tube and an Eos CCD detector
;
_diffrn_measurement_method '\w scans'
_diffrn_radiation_type CuK\a
_diffrn_radiation_wavelength 1.54184
_diffrn_reflns_av_R_equivalents 0.0404
_diffrn_reflns_av_unetI/netI 0.0292
_diffrn_reflns_limit_h_max 13
_diffrn_reflns_limit_h_min -13
_diffrn_reflns_limit_k_max 12
_diffrn_reflns_limit_k_min -12
_diffrn_reflns_limit_l_max 14
_diffrn_reflns_limit_l_min -13
_diffrn_reflns_number 10131
_diffrn_reflns_theta_full 67.684
_diffrn_reflns_theta_max 77.178
_diffrn_reflns_theta_min 5.012
_exptl_absorpt_coefficient_mu 1.498
_exptl_absorpt_correction_T_max 1.00000
_exptl_absorpt_correction_T_min 0.83572
_exptl_absorpt_correction_type multi-scan
_exptl_absorpt_process_details
;
(CrysAlis PRO; Rigaku OD, 2015)
;
_exptl_crystal_colour 'clear light colourless'
_exptl_crystal_density_diffrn 1.735
_exptl_crystal_description block
_exptl_crystal_F_000 656
_exptl_crystal_size_max 0.178
_exptl_crystal_size_mid 0.1
_exptl_crystal_size_min 0.09
_refine_diff_density_max 0.459
_refine_diff_density_min -0.276
_refine_ls_extinction_method none
_refine_ls_goodness_of_fit_ref 1.078
_refine_ls_hydrogen_treatment refall
_refine_ls_matrix_type full
_refine_ls_number_parameters 238
_refine_ls_number_reflns 2551
_refine_ls_number_restraints 0
_refine_ls_restrained_S_all 1.078
_refine_ls_R_factor_all 0.0490
_refine_ls_R_factor_gt 0.0408
_refine_ls_shift/su_max 0.031
_refine_ls_shift/su_mean 0.006
_refine_ls_structure_factor_coef Fsqd
_refine_ls_weighting_details 'w=1/[\s^2^(Fo^2^)+(0.0594P)^2^+0.5449P] where P=(Fo^2^+2Fc^2^)/3'
_refine_ls_weighting_scheme calc
_refine_ls_wR_factor_gt 0.1076
_refine_ls_wR_factor_ref 0.1145
_reflns_number_gt 2185
_reflns_number_total 2551
_reflns_threshold_expression 'I > 2\s(I)'
_cod_data_source_file qp3027sup1.cif
_cod_data_source_block hx2_100k
_cod_database_code 2021704
_shelx_space_group_comment
;
The symmetry employed for this shelxl refinement is uniquely defined
by the following loop, which should always be used as a source of
symmetry information in preference to the above space-group names.
They are only intended as comments.
;
_shelx_estimated_absorpt_t_min 0.776
_shelx_estimated_absorpt_t_max 0.877

loop_
_space_group_symop_operation_xyz
'x, y, z'
'-x+1/2, y+1/2, -z+1/2'
'-x, -y, -z'
'x-1/2, -y-1/2, z-1/2'

loop_
_atom_site_type_symbol
_atom_site_label
_atom_site_fract_x
_atom_site_fract_y
_atom_site_fract_z
_atom_site_U_iso_or_equiv
_atom_site_adp_type
_atom_site_calc_flag
_atom_site_occupancy
O O6 0.29752(12) 0.22636(12) 0.13188(12) 0.0202(3) Uani d 1
N N1 0.46833(14) 0.24435(15) 0.30056(14) 0.0185(3) Uani d 1
H H1 0.478(2) 0.159(3) 0.308(2) 0.028(6) Uiso d 1
N N3 0.55947(14) 0.44366(15) 0.39068(13) 0.0187(3) Uani d 1
N N7 0.30462(14) 0.53273(15) 0.13876(14) 0.0173(3) Uani d 1
H H7 0.243(2) 0.517(2) 0.076(2) 0.015(5) Uiso d 1
N N9 0.44728(14) 0.63345(14) 0.28188(14) 0.0185(3) Uani d 1
H H9 0.492(2) 0.696(3) 0.328(2) 0.021(6) Uiso d 1
C C2 0.55504(17) 0.31492(18) 0.38501(16) 0.0192(3) Uani d 1
H H2 0.615(2) 0.267(2) 0.4425(18) 0.009(5) Uiso d 1
C C4 0.46717(16) 0.50076(17) 0.30101(16) 0.0170(3) Uani d 1
C C5 0.37700(16) 0.43719(17) 0.21119(15) 0.0165(3) Uani d 1
C C6 0.37245(16) 0.29647(17) 0.20514(15) 0.0173(3) Uani d 1
C C8 0.34903(17) 0.64895(17) 0.18356(16) 0.0182(3) Uani d 1
H H8 0.314(2) 0.726(3) 0.149(2) 0.020(5) Uiso d 1
N N11 0.55332(14) 0.92716(15) 0.39158(13) 0.0179(3) Uani d 1
O O12 0.61073(12) 1.02793(13) 0.44347(12) 0.0217(3) Uani d 1
O O11 0.46243(13) 0.93913(13) 0.29982(12) 0.0240(3) Uani d 1
O O13 0.58970(13) 0.81555(13) 0.43578(12) 0.0221(3) Uani d 1
O O1 0.78466(13) 0.54213(13) 0.55666(12) 0.0233(3) Uani d 1
H H1A 0.801(3) 0.467(3) 0.594(3) 0.045(8) Uiso d 1
H H1B 0.716(3) 0.524(3) 0.494(3) 0.047(9) Uiso d 1
O O2 0.96449(13) 0.64578(13) 0.48016(13) 0.0225(3) Uani d 1
H H2A 0.896(5) 0.601(5) 0.511(5) 0.116(18) Uiso d 1
H H2B 0.918(4) 0.723(5) 0.437(4) 0.087(14) Uiso d 1
H H2C 1.038(4) 0.659(4) 0.554(3) 0.064(11) Uiso d 1
O O3 0.86387(14) 0.84073(13) 0.36986(14) 0.0271(3) Uani d 1
H H3A 0.877(3) 0.927(3) 0.398(3) 0.046(8) Uiso d 1
H H3B 0.802(3) 0.837(3) 0.314(3) 0.036(7) Uiso d 1
N N21 0.66682(14) 0.66028(15) 0.16339(14) 0.0192(3) Uani d 1
O O21 0.74039(14) 0.60155(14) 0.24818(13) 0.0268(3) Uani d 1
O O22 0.59449(13) 0.60015(13) 0.07509(12) 0.0232(3) Uani d 1
O O23 0.66063(13) 0.78614(13) 0.16482(12) 0.0233(3) Uani d 1

loop_
_atom_site_aniso_label
_atom_site_aniso_U_11
_atom_site_aniso_U_22
_atom_site_aniso_U_33
_atom_site_aniso_U_12
_atom_site_aniso_U_13
_atom_site_aniso_U_23
O6 0.0197(6) 0.0152(5) 0.0225(6) -0.0020(4) 0.0001(5) -0.0021(5)
N1 0.0193(7) 0.0140(7) 0.0197(7) 0.0005(5) 0.0010(6) 0.0016(5)
N3 0.0181(7) 0.0176(7) 0.0183(7) -0.0005(5) 0.0012(5) 0.0003(5)
N7 0.0162(7) 0.0150(7) 0.0185(7) 0.0012(5) 0.0003(6) 0.0004(5)
N9 0.0188(7) 0.0144(7) 0.0208(7) -0.0004(5) 0.0025(6) -0.0017(5)
C2 0.0187(8) 0.0181(8) 0.0188(8) 0.0005(6) 0.0015(6) 0.0008(6)
C4 0.0174(8) 0.0153(8) 0.0179(7) 0.0000(6) 0.0039(6) -0.0013(6)
C5 0.0155(7) 0.0151(8) 0.0178(7) -0.0001(6) 0.0023(6) -0.0001(6)
C6 0.0168(8) 0.0170(8) 0.0173(7) 0.0005(6) 0.0030(6) 0.0008(6)
C8 0.0177(8) 0.0150(8) 0.0210(8) 0.0025(6) 0.0036(6) 0.0009(6)
N11 0.0177(7) 0.0160(7) 0.0183(7) 0.0009(5) 0.0015(5) -0.0003(5)
O12 0.0212(6) 0.0146(6) 0.0249(6) -0.0023(5) -0.0016(5) -0.0009(5)
O11 0.0225(6) 0.0222(6) 0.0215(6) 0.0020(5) -0.0044(5) -0.0009(5)
O13 0.0250(7) 0.0136(6) 0.0241(6) 0.0016(5) -0.0002(5) 0.0010(5)
O1 0.0216(6) 0.0194(6) 0.0231(6) -0.0033(5) -0.0042(5) 0.0040(5)
O2 0.0209(6) 0.0173(6) 0.0258(7) -0.0004(5) -0.0002(5) 0.0009(5)
O3 0.0269(7) 0.0172(6) 0.0283(7) -0.0014(5) -0.0083(6) -0.0008(5)
N21 0.0172(7) 0.0171(7) 0.0213(7) -0.0010(5) 0.0017(6) -0.0012(5)
O21 0.0269(7) 0.0214(6) 0.0249(7) 0.0009(5) -0.0064(5) 0.0028(5)
O22 0.0234(6) 0.0185(6) 0.0226(6) -0.0021(5) -0.0029(5) -0.0027(5)
O23 0.0244(7) 0.0145(6) 0.0268(6) -0.0003(5) -0.0005(5) -0.0008(5)

loop_
_atom_type_symbol
_atom_type_description
_atom_type_scat_dispersion_real
_atom_type_scat_dispersion_imag
_atom_type_scat_source
C C 0.0181 0.0091 'International Tables Vol C Tables 4.2.6.8 and 6.1.1.4'
H H 0.0000 0.0000 'International Tables Vol C Tables 4.2.6.8 and 6.1.1.4'
N N 0.0311 0.0180 'International Tables Vol C Tables 4.2.6.8 and 6.1.1.4'
O O 0.0492 0.0322 'International Tables Vol C Tables 4.2.6.8 and 6.1.1.4'

loop_
_geom_angle_atom_site_label_1
_geom_angle_atom_site_label_2
_geom_angle_atom_site_label_3
_geom_angle
C2 N1 H1 114.1(18)
C2 N1 C6 125.77(16)
C6 N1 H1 120.1(18)
C2 N3 C4 112.34(15)
C5 N7 H7 124.6(16)
C8 N7 H7 127.5(16)
C8 N7 C5 107.87(15)
C4 N9 H9 125.0(17)
C8 N9 H9 127.2(17)
C8 N9 C4 107.80(15)
N1 C2 H2 116.3(13)
N3 C2 N1 124.87(16)
N3 C2 H2 118.8(13)
N3 C4 N9 126.36(16)
N3 C4 C5 126.61(16)
N9 C4 C5 107.02(15)
N7 C5 C6 131.97(16)
C4 C5 N7 107.10(15)
C4 C5 C6 120.92(16)
O6 C6 N1 122.14(16)
O6 C6 C5 128.39(16)
N1 C6 C5 109.46(15)
N7 C8 N9 110.20(15)
N7 C8 H8 122.2(15)
N9 C8 H8 127.6(16)
O11 N11 O12 119.97(15)
O11 N11 O13 121.31(15)
O13 N11 O12 118.72(14)
H1A O1 H1B 103(3)
H2A O2 H2B 101(4)
H2A O2 H2C 106(4)
H2B O2 H2C 120(3)
H2B O3 H3A 126(3)
H2B O3 H3B 121(3)
H3A O3 H3B 110(3)
O21 N21 O22 121.82(16)
O21 N21 O23 120.01(15)
O22 N21 O23 118.15(15)

loop_
_geom_bond_atom_site_label_1
_geom_bond_atom_site_label_2
_geom_bond_distance
O6 C6 1.227(2)
N1 H1 0.87(3)
N1 C2 1.359(2)
N1 C6 1.395(2)
N3 C2 1.311(2)
N3 C4 1.357(2)
N7 H7 0.85(3)
N7 C5 1.378(2)
N7 C8 1.326(2)
N9 H9 0.88(3)
N9 C4 1.375(2)
N9 C8 1.335(2)
C2 H2 0.93(2)
C4 C5 1.375(2)
C5 C6 1.433(2)
C8 H8 0.91(3)
N11 O12 1.262(2)
N11 O11 1.238(2)
N11 O13 1.262(2)
O1 H1A 0.87(4)
O1 H1B 0.90(3)
O2 H2A 1.01(6)
O2 H2B 0.99(5)
O2 H2C 1.00(4)
O3 H2B 1.46(5)
O3 H3A 0.93(3)
O3 H3B 0.79(3)
N21 O21 1.231(2)
N21 O22 1.257(2)
N21 O23 1.282(2)

loop_
_geom_hbond_atom_site_label_D
_geom_hbond_atom_site_label_H
_geom_hbond_atom_site_label_A
_geom_hbond_site_symmetry_A
_geom_hbond_distance_DH
_geom_hbond_distance_HA
_geom_hbond_distance_DA
_geom_hbond_angle_DHA
N1 H1 O12_$5 1_545 0.87(3) 2.25(3) 2.924(2) 134(2)
N1 H1 O11_$5 1_545 0.87(3) 2.25(3) 3.105(2) 168(2)
N7 H7 O13_$1 4_575 0.85(3) 2.61(2) 3.212(2) 129(2)
N7 H7 O12_$1 4_575 0.85(3) 1.85(3) 2.697(2) 176(2)
N9 H9 O11 . 0.88(3) 2.51(3) 3.117(2) 127(2)
N9 H9 O13 . 0.88(3) 1.85(3) 2.730(2) 175(2)
C2 H2 O6_$2 4_666 0.93(2) 2.51(2) 3.329(2) 146.6(18)
C2 H2 O12_$5 1_545 0.93(2) 2.43(2) 3.019(2) 121.3(16)
C8 H8 O1_$1 4_575 0.91(3) 2.57(3) 3.449(2) 163(2)
O1 H1A O6_$2 4_666 0.87(4) 2.01(4) 2.8530(18) 161(3)
O1 H1B N3 . 0.90(3) 1.98(3) 2.852(2) 163(3)
O2 H2A O1 . 1.01(6) 1.56(6) 2.5687(19) 176(5)
O2 H2B O3 . 0.99(5) 1.46(5) 2.4439(19) 173(4)
O2 H2C O23_$3 4_676 1.00(4) 1.67(4) 2.6584(19) 168(4)
O3 H3A O22_$4 2_655 0.93(3) 1.80(3) 2.7217(19) 169(3)
O3 H3A O21_$4 2_655 0.93(3) 2.53(3) 3.052(2) 116(2)
O3 H3B O23 . 0.79(3) 2.03(3) 2.810(2) 167(3)

loop_
_geom_torsion_atom_site_label_1
_geom_torsion_atom_site_label_2
_geom_torsion_atom_site_label_3
_geom_torsion_atom_site_label_4
_geom_torsion
N3 C4 C5 N7 -178.82(16)
N3 C4 C5 C6 0.4(3)
N7 C5 C6 O6 -1.8(3)
N7 C5 C6 N1 179.51(17)
N9 C4 C5 N7 0.39(19)
N9 C4 C5 C6 179.63(15)
C2 N1 C6 O6 179.79(16)
C2 N1 C6 C5 -1.4(2)
C2 N3 C4 N9 -179.51(17)
C2 N3 C4 C5 -0.4(3)
C4 N3 C2 N1 -0.5(3)
C4 N9 C8 N7 0.2(2)
C4 C5 C6 O6 179.17(17)
C4 C5 C6 N1 0.5(2)
C5 N7 C8 N9 0.1(2)
C6 N1 C2 N3 1.6(3)
C8 N7 C5 C4 -0.30(19)
C8 N7 C5 C6 -179.43(18)
C8 N9 C4 N3 178.87(16)
C8 N9 C4 C5 -0.34(19)

_cod_database_fobs_code 2021704
